data_4315184
loop_
_publ_author_name
'Shuao Wang'
'Evgeny V. Alekseev'
'Jared T. Stritzinger'
'Wulf Depmeier'
'Thomas E. Albrecht-Schmitt'

_publ_section_title
;
 How are Centrosymmetric and Noncentrosymmetric Structures Achieved in
 Uranyl Borates?
;
_journal_name_full 'Inorganic Chemistry'
_journal_page_first 2948
_journal_page_last 2953
_journal_paper_doi 10.1021/ic902480n
_journal_volume 49
_journal_year 2010
_chemical_formula_moiety UO2B2O4
_chemical_formula_sum 'B2 O6 U'
_chemical_formula_weight 355.65
_chemical_melting_point ?
_chemical_name_common 'Uranyl borate'
_chemical_name_systematic
; 
 ? 
;
_space_group_IT_number 5
_symmetry_cell_setting monoclinic
_symmetry_space_group_name_Hall 'C 2y'
_symmetry_space_group_name_H-M 'C 1 2 1'
_atom_sites_solution_hydrogens none
_atom_sites_solution_primary direct
_atom_sites_solution_secondary difmap
_audit_creation_method SHELXL-97
_cell_angle_alpha 90.00
_cell_angle_beta 109.7690(10)
_cell_angle_gamma 90.00
_cell_formula_units_Z 2
_cell_length_a 10.4607(9)
_cell_length_b 4.1863(4)
_cell_length_c 5.6251(5)
_cell_measurement_reflns_used 555
_cell_measurement_temperature 296(2)
_cell_measurement_theta_max 28.68
_cell_measurement_theta_min 3.85
_cell_volume 231.81(4)
_computing_cell_refinement 'smart saint'
_computing_data_collection smart
_computing_data_reduction SAINT
_computing_molecular_graphics 'SHELXP-97 (Sheldrick, 1997)'
_computing_publication_material 'SHELXCIF-97 (Sheldrick, 2000)'
_computing_structure_refinement 'SHELXL-97 (Sheldrick, 1997)'
_computing_structure_solution 'SHELXS-97 (Sheldrick, 1990)'
_diffrn_ambient_temperature 296(2)
_diffrn_measured_fraction_theta_full 0.950
_diffrn_measured_fraction_theta_max 0.950
_diffrn_radiation_monochromator graphite
_diffrn_radiation_source 'fine-focus sealed tube'
_diffrn_radiation_type MoK\a
_diffrn_radiation_wavelength 0.71073
_diffrn_reflns_av_R_equivalents 0.0104
_diffrn_reflns_av_sigmaI/netI 0.0122
_diffrn_reflns_limit_h_max 13
_diffrn_reflns_limit_h_min -14
_diffrn_reflns_limit_k_max 5
_diffrn_reflns_limit_k_min -5
_diffrn_reflns_limit_l_max 7
_diffrn_reflns_limit_l_min -7
_diffrn_reflns_number 1377
_diffrn_reflns_theta_full 28.68
_diffrn_reflns_theta_max 28.68
_diffrn_reflns_theta_min 3.85
_exptl_absorpt_coefficient_mu 34.949
_exptl_absorpt_correction_T_max 0.090
_exptl_absorpt_correction_T_min 0.054
_exptl_absorpt_correction_type numerical
_exptl_absorpt_process_details SHELTXPREP
_exptl_crystal_colour Yellow
_exptl_crystal_density_diffrn 5.095
_exptl_crystal_density_meas ?
_exptl_crystal_density_method 'not measured'
_exptl_crystal_description Block
_exptl_crystal_F_000 300
_exptl_crystal_size_max 0.090
_exptl_crystal_size_mid 0.078
_exptl_crystal_size_min 0.069
_refine_diff_density_max 1.113
_refine_diff_density_min -1.279
_refine_diff_density_rms 0.200
_refine_ls_abs_structure_details 'Flack H D (1983), Acta Cryst. A39, 876-881'
_refine_ls_abs_structure_Flack 0.46(4)
_refine_ls_extinction_coef 0.0088(8)
_refine_ls_extinction_expression Fc^*^=kFc[1+0.001xFc^2^\l^3^/sin(2\q)]^-1/4^
_refine_ls_extinction_method SHELXL
_refine_ls_goodness_of_fit_ref 1.114
_refine_ls_hydrogen_treatment none
_refine_ls_matrix_type full
_refine_ls_number_parameters 43
_refine_ls_number_reflns 555
_refine_ls_number_restraints 1
_refine_ls_restrained_S_all 1.113
_refine_ls_R_factor_all 0.0139
_refine_ls_R_factor_gt 0.0139
_refine_ls_shift/su_max 0.000
_refine_ls_shift/su_mean 0.000
_refine_ls_structure_factor_coef Fsqd
_refine_ls_weighting_details 'calc w=1/[\s^2^(Fo^2^)+(0.0279P)^2^+0.0000P] where P=(Fo^2^+2Fc^2^)/3'
_refine_ls_weighting_scheme calc
_refine_ls_wR_factor_gt 0.0332
_refine_ls_wR_factor_ref 0.0332
_reflns_number_gt 555
_reflns_number_total 555
_reflns_threshold_expression >2sigma(I)
_cod_data_source_file ic902480n_si_001_1.cif
_cod_data_source_block UBO-1
_cod_depositor_comments
;
The following automatic conversions were performed:

'_chemical_melting_point' value 'N/a' was changed to '?' - the value
is undefined or not given.

Automatic conversion script
Id: cif_fix_values 1569 2011-02-09 13:29:24Z adriana 

The following automatic conversions were performed:

'_exptl_crystal_density_meas' value 'n/a' was changed to '?' - the
value is perceived as not measured.

Automatic conversion script
Id: cif_fix_values 3008 2015-01-20 13:52:24Z robertas 
;
_cod_database_code 4315184

loop_
_symmetry_equiv_pos_as_xyz
'x, y, z'
'-x, y, -z'
'x+1/2, y+1/2, z'
'-x+1/2, y+1/2, -z'

loop_
_atom_site_label
_atom_site_type_symbol
_atom_site_fract_x
_atom_site_fract_y
_atom_site_fract_z
_atom_site_U_iso_or_equiv
_atom_site_adp_type
_atom_site_occupancy
_atom_site_symmetry_multiplicity
_atom_site_calc_flag
_atom_site_refinement_flags
_atom_site_disorder_assembly
_atom_site_disorder_group
U1 U 0.0000 0.0373(4) 0.0000 0.00859(13) Uani 1 2 d S . .
O3 O 0.1098(4) 0.040(4) -0.1784(7) 0.0209(7) Uani 1 1 d . . .
B2 B -0.1995(7) -0.3570(19) -0.3970(14) 0.0156(13) Uani 1 1 d . . .
O2 O -0.0971(4) -0.470(4) -0.2053(7) 0.0170(7) Uani 1 1 d . . .
O1 O -0.2135(5) -0.0312(13) -0.4039(8) 0.0229(18) Uani 1 1 d . . .

loop_
_atom_site_aniso_label
_atom_site_aniso_U_11
_atom_site_aniso_U_22
_atom_site_aniso_U_33
_atom_site_aniso_U_23
_atom_site_aniso_U_13
_atom_site_aniso_U_12
U1 0.00856(15) 0.00536(15) 0.00807(15) 0.000 -0.00211(8) 0.000
O3 0.0215(17) 0.0218(19) 0.0202(17) 0.002(6) 0.0080(14) 0.000(6)
B2 0.013(3) 0.017(3) 0.015(3) 0.001(2) 0.002(3) 0.000(2)
O2 0.0170(16) 0.0083(16) 0.0156(16) 0.001(5) -0.0079(13) 0.001(5)
O1 0.0144(19) 0.036(6) 0.0096(18) -0.0019(17) -0.0074(15) -0.0008(18)

loop_
_atom_type_symbol
_atom_type_description
_atom_type_scat_dispersion_real
_atom_type_scat_dispersion_imag
_atom_type_scat_source
B B 0.0013 0.0007 'International Tables Vol C Tables 4.2.6.8 and 6.1.1.4'
O O 0.0106 0.0060 'International Tables Vol C Tables 4.2.6.8 and 6.1.1.4'
U U -9.6767 9.6646 'International Tables Vol C Tables 4.2.6.8 and 6.1.1.4'

loop_
_geom_angle_atom_site_label_1
_geom_angle_atom_site_label_2
_geom_angle_atom_site_label_3
_geom_angle
_geom_angle_site_symmetry_1
_geom_angle_site_symmetry_3
_geom_angle_publ_flag
O3 U1 O3 179.2(12) . 2 ?
O3 U1 O2 91.0(5) . 2_565 ?
O3 U1 O2 88.4(5) 2 2_565 ?
O3 U1 O2 88.4(5) . 1_565 ?
O3 U1 O2 91.0(5) 2 1_565 ?
O2 U1 O2 62.6(4) 2_565 1_565 ?
O3 U1 O2 91.6(5) . 2 ?
O3 U1 O2 89.1(5) 2 2 ?
O2 U1 O2 118.14(15) 2_565 2 ?
O2 U1 O2 179.2(4) 1_565 2 ?
O3 U1 O2 89.1(5) . . ?
O3 U1 O2 91.6(5) 2 . ?
O2 U1 O2 179.2(4) 2_565 . ?
O2 U1 O2 118.14(15) 1_565 . ?
O2 U1 O2 61.1(4) 2 . ?
O3 U1 O1 92.05(18) . . ?
O3 U1 O1 88.03(18) 2 . ?
O2 U1 O1 127.5(2) 2_565 . ?
O2 U1 O1 65.1(2) 1_565 . ?
O2 U1 O1 114.1(2) 2 . ?
O2 U1 O1 53.2(2) . . ?
O3 U1 O1 88.04(18) . 2 ?
O3 U1 O1 92.05(18) 2 2 ?
O2 U1 O1 65.1(2) 2_565 2 ?
O2 U1 O1 127.5(2) 1_565 2 ?
O2 U1 O1 53.2(2) 2 2 ?
O2 U1 O1 114.1(2) . 2 ?
O1 U1 O1 167.4(3) . 2 ?
O3 U1 B2 90.3(4) . 2 ?
O3 U1 B2 90.2(4) 2 2 ?
O2 U1 B2 92.3(2) 2_565 2 ?
O2 U1 B2 154.8(3) 1_565 2 ?
O2 U1 B2 25.9(2) 2 2 ?
O2 U1 B2 87.0(3) . 2 ?
O1 U1 B2 140.1(2) . 2 ?
O1 U1 B2 27.32(19) 2 2 ?
O3 U1 B2 90.2(4) . . ?
O3 U1 B2 90.3(4) 2 . ?
O2 U1 B2 154.8(3) 2_565 . ?
O2 U1 B2 92.3(2) 1_565 . ?
O2 U1 B2 87.0(3) 2 . ?
O2 U1 B2 25.9(2) . . ?
O1 U1 B2 27.32(19) . . ?
O1 U1 B2 140.1(2) 2 . ?
B2 U1 B2 112.9(3) 2 . ?
O2 B2 O1 115.3(8) . . ?
O2 B2 O1 126.8(9) . 4_444 ?
O1 B2 O1 117.7(6) . 4_444 ?
O2 B2 U1 54.6(7) . . ?
O1 B2 U1 60.8(3) . . ?
O1 B2 U1 174.9(5) 4_444 . ?
B2 O2 U1 142.1(8) . 1_545 ?
B2 O2 U1 99.5(8) . . ?
U1 O2 U1 118.14(15) 1_545 . ?
B2 O1 B2 125.5(5) . 4_454 ?
B2 O1 U1 91.9(4) . . ?
B2 O1 U1 141.3(5) 4_454 . ?

loop_
_geom_bond_atom_site_label_1
_geom_bond_atom_site_label_2
_geom_bond_distance
_geom_bond_site_symmetry_2
_geom_bond_publ_flag
U1 O3 1.763(4) . ?
U1 O3 1.763(4) 2 ?
U1 O2 2.413(13) 2_565 ?
U1 O2 2.413(13) 1_565 ?
U1 O2 2.467(13) 2 ?
U1 O2 2.467(13) . ?
U1 O1 2.608(4) . ?
U1 O1 2.608(4) 2 ?
U1 B2 2.986(8) 2 ?
U1 B2 2.986(8) . ?
B2 O2 1.324(10) . ?
B2 O1 1.371(10) . ?
B2 O1 1.387(9) 4_444 ?
O2 U1 2.413(13) 1_545 ?
O1 B2 1.387(9) 4_454 ?
